data_8100707
loop_
_publ_author_name
'Rademacher, O.'
'Zimmer, R.'
'Dinesh, C.U.'
'Rei\&sig, H.-U.'

_publ_section_title
;
Crystal structure of 2SR,5SR,5aSR,11bSR-5-methyl-1,5,5a,11b-tetrahydro-
2,5-methanonaphtho[2,1-c]oxepin-3(2H)-one, C~16~H~16~O~2~
;
_journal_issue 3
_journal_name_full 'Zeitschrift f\"ur Kristallographie - New Crystal Structures'
_journal_page_first 425
_journal_page_last 426
_journal_volume 217
_journal_year 2002
_chemical_formula_structural 'C16 H16 O2'
_chemical_formula_sum 'C16 H16 O2'
_chemical_formula_weight 240.29
_space_group_IT_number 14
_symmetry_cell_setting monoclinic
_symmetry_space_group_name_Hall '-P 2yn'
_symmetry_space_group_name_H-M 'P 1 21/n 1'
_cell_angle_alpha 90.00(3)
_cell_angle_beta 95.55(3)
_cell_angle_gamma 90.00(3)
_cell_formula_units_Z 4
_cell_length_a 12.475(4)
_cell_length_b 7.515(5)
_cell_length_c 13.259(4)
_cell_measurement_temperature 293(2)
_cell_volume 1237.3(10)
_diffrn_ambient_temperature 293(2)
_exptl_crystal_density_diffrn 1.290
_cod_depositor_comments
;
Luca Lutterotti, 10/5/2013

Problem with occupancy exceeding 1. We re-normalize everything to 1
for the maximum.

#----------------------------------------------------------------------

The following automatic conversions were performed:

'_symmetry_cell_setting' tag value 'momoclinic' was replaced with
'monoclinic' value.

Automatic conversion script
Id: cif_fix_values 1646 2011-03-28 12:23:43Z adriana
;
_cod_original_sg_symbol_H-M 'P 21/n'
_cod_database_code 8100707

loop_
_symmetry_equiv_pos_as_xyz
'x, y, z'
'-x+1/2, y+1/2, -z+1/2'
'-x, -y, -z'
'x-1/2, -y-1/2, z-1/2'

loop_
_atom_site_label
_atom_site_type_symbol
_atom_site_fract_x
_atom_site_fract_y
_atom_site_fract_z
_atom_site_U_iso_or_equiv
_atom_site_adp_type
_atom_site_occupancy
_atom_site_calc_flag
_atom_site_refinement_flags
_atom_site_disorder_assembly
_atom_site_disorder_group
C1 C 0.33491(13) 0.0828(2) 0.65589(11) 0.0449(4) Uani 1 d . . .
C2 C 0.34516(11) 0.2525(2) 0.59251(10) 0.0379(3) Uani 1 d . . .
H2 H 0.3667 0.3495 0.6396 0.046 Uiso 1 calc R . .
C3 C 0.43135(12) 0.2337(2) 0.52121(11) 0.0420(4) Uani 1 d . . .
H3 H 0.4871 0.1532 0.5368 0.050 Uiso 1 calc R . .
C4 C 0.42998(12) 0.3286(2) 0.43684(11) 0.0417(4) Uani 1 d . . .
H4 H 0.4857 0.3151 0.3956 0.050 Uiso 1 calc R . .
C5 C 0.34316(11) 0.45386(19) 0.40700(10) 0.0368(3) Uani 1 d . . .
C6 C 0.35234(13) 0.5797(2) 0.33113(11) 0.0447(4) Uani 1 d . . .
H6 H 0.4150 0.5843 0.2985 0.054 Uiso 1 calc R . .
C7 C 0.27009(14) 0.6971(2) 0.30387(12) 0.0504(4) Uani 1 d . . .
H7 H 0.2779 0.7820 0.2541 0.060 Uiso 1 calc R . .
C8 C 0.17610(14) 0.6888(2) 0.35030(12) 0.0522(4) Uani 1 d . . .
H8 H 0.1199 0.7669 0.3313 0.063 Uiso 1 calc R . .
C9 C 0.16564(13) 0.5634(2) 0.42553(12) 0.0465(4) Uani 1 d . . .
H9 H 0.1019 0.5578 0.4564 0.056 Uiso 1 calc R . .
C10 C 0.24835(11) 0.44661(19) 0.45549(10) 0.0366(3) Uani 1 d . . .
C11 C 0.23600(11) 0.3045(2) 0.53489(10) 0.0371(3) Uani 1 d . . .
H11 H 0.1913 0.3549 0.5846 0.045 Uiso 1 calc R . .
C12 C 0.17565(13) 0.1413(2) 0.48703(12) 0.0462(4) Uani 1 d . . .
H12A H 0.1013 0.1731 0.4671 0.055 Uiso 1 calc R . .
H12B H 0.2082 0.1057 0.4266 0.055 Uiso 1 calc R . .
C13 C 0.17926(13) -0.0157(2) 0.56185(13) 0.0486(4) Uani 1 d . . .
H13 H 0.1330 -0.1147 0.5366 0.058 Uiso 1 calc R . .
C14 C 0.29511(13) -0.0726(2) 0.58840(13) 0.0485(4) Uani 1 d . . .
H14A H 0.3340 -0.0815 0.5287 0.058 Uiso 1 calc R . .
H14B H 0.2999 -0.1846 0.6248 0.058 Uiso 1 calc R . .
C15 C 0.15124(14) 0.0525(2) 0.66310(14) 0.0521(4) Uani 1 d . . .
C16 C 0.43218(15) 0.0468(3) 0.73024(14) 0.0638(5) Uani 1 d . . .
H16A H 0.4509 0.1528 0.7684 0.096 Uiso 1 calc R . .
H16B H 0.4917 0.0114 0.6940 0.096 Uiso 1 calc R . .
H16C H 0.4158 -0.0468 0.7756 0.096 Uiso 1 calc R . .
O1 O 0.24269(10) 0.10950(16) 0.71678(8) 0.0522(3) Uani 1 d . . .
O2 O 0.06558(11) 0.0636(2) 0.69601(11) 0.0741(4) Uani 1 d . . .

loop_
_atom_site_aniso_label
_atom_site_aniso_U_11
_atom_site_aniso_U_22
_atom_site_aniso_U_33
_atom_site_aniso_U_23
_atom_site_aniso_U_13
_atom_site_aniso_U_12
C1 0.0495(9) 0.0460(9) 0.0404(8) 0.0039(7) 0.0107(7) 0.0059(7)
C2 0.0425(8) 0.0358(8) 0.0352(7) -0.0014(6) 0.0021(6) 0.0013(6)
C3 0.0363(7) 0.0406(8) 0.0491(9) 0.0017(7) 0.0038(6) 0.0026(6)
C4 0.0375(8) 0.0448(9) 0.0438(8) -0.0007(7) 0.0093(6) 0.0011(6)
C5 0.0392(7) 0.0381(8) 0.0324(7) -0.0041(6) 0.0000(6) -0.0033(6)
C6 0.0493(9) 0.0476(9) 0.0370(8) 0.0006(7) 0.0031(6) -0.0055(7)
C7 0.0646(11) 0.0458(9) 0.0390(8) 0.0069(7) -0.0038(7) -0.0028(8)
C8 0.0555(10) 0.0470(9) 0.0517(9) 0.0034(8) -0.0077(8) 0.0105(8)
C9 0.0423(8) 0.0473(9) 0.0494(9) -0.0018(7) 0.0024(7) 0.0042(7)
C10 0.0388(8) 0.0364(8) 0.0339(7) -0.0049(6) -0.0006(6) 0.0014(6)
C11 0.0367(8) 0.0396(8) 0.0361(7) -0.0023(6) 0.0083(6) 0.0031(6)
C12 0.0421(8) 0.0507(9) 0.0459(8) -0.0015(7) 0.0045(7) -0.0075(7)
C13 0.0506(9) 0.0419(9) 0.0552(10) -0.0036(7) 0.0146(7) -0.0089(7)
C14 0.0565(10) 0.0382(8) 0.0537(9) 0.0025(7) 0.0195(8) 0.0021(7)
C15 0.0565(10) 0.0455(9) 0.0576(10) 0.0112(8) 0.0226(8) 0.0015(8)
C16 0.0687(12) 0.0662(13) 0.0551(10) 0.0218(9) -0.0012(9) 0.0076(10)
O1 0.0642(7) 0.0542(7) 0.0409(6) 0.0027(5) 0.0188(5) 0.0041(6)
O2 0.0633(8) 0.0798(10) 0.0857(10) 0.0158(8) 0.0408(7) 0.0087(7)

loop_
_geom_bond_atom_site_label_1
_geom_bond_atom_site_label_2
_geom_bond_distance
_geom_bond_site_symmetry_2
_geom_bond_publ_flag
C1 O1 1.4816(19) . ?
C1 C16 1.512(2) . ?
C1 C14 1.525(2) . ?
C1 C2 1.540(2) . ?
C2 C3 1.505(2) . ?
C2 C11 1.546(2) . ?
C2 H2 0.9800 . ?
C3 C4 1.325(2) . ?
C3 H3 0.9300 . ?
C4 C5 1.460(2) . ?
C4 H4 0.9300 . ?
C5 C6 1.393(2) . ?
C5 C10 1.401(2) . ?
C6 C7 1.375(2) . ?
C6 H6 0.9300 . ?
C7 C8 1.378(2) . ?
C7 H7 0.9300 . ?
C8 C9 1.388(2) . ?
C8 H8 0.9300 . ?
C9 C10 1.384(2) . ?
C9 H9 0.9300 . ?
C10 C11 1.518(2) . ?
C11 C12 1.543(2) . ?
C11 H11 0.9800 . ?
C12 C13 1.540(2) . ?
C12 H12A 0.9700 . ?
C12 H12B 0.9700 . ?
C13 C15 1.510(2) . ?
C13 C14 1.515(2) . ?
C13 H13 0.9800 . ?
C14 H14A 0.9700 . ?
C14 H14B 0.9700 . ?
C15 O2 1.196(2) . ?
C15 O1 1.354(2) . ?
C16 H16A 0.9600 . ?
C16 H16B 0.9600 . ?
C16 H16C 0.9600 . ?
